data_7112191
loop_
_publ_author_name
'Takashi Takeda'
'Yasuto Uchimura'
'Hidetoshi Kawai'
'Ryo Katoono'
'Kenshu Fujiwara'
'Takanori Suzuki'

_publ_section_title
;
 Preparation and structure of acenaphthylene-1,2-diyldi(9-acridine)
 derivatives with a long C[double bond, length as m-dash]C bond
;
_journal_name_full Chem.Commun.
_journal_page_first 3924
_journal_paper_doi 10.1039/C3CC49573F
_journal_volume 50
_journal_year 2014
_chemical_formula_moiety 'C41 H30 Cl2 N2 O2'
_chemical_formula_sum 'C41 H30 Cl2 N2 O2'
_chemical_formula_weight 653.61
_space_group_IT_number 15
_symmetry_cell_setting monoclinic
_symmetry_Int_Tables_number 15
_symmetry_space_group_name_Hall '-C 2yc'
_symmetry_space_group_name_H-M 'C 1 2/c 1'
_atom_sites_solution_hydrogens geom
_atom_sites_solution_primary direct
_atom_sites_solution_secondary difmap
_cell_angle_alpha 90.0000
_cell_angle_beta 97.925(9)
_cell_angle_gamma 90.0000
_cell_formula_units_Z 8
_cell_length_a 33.637(17)
_cell_length_b 11.993(6)
_cell_length_c 15.904(8)
_cell_measurement_reflns_used 7725
_cell_measurement_temperature 153
_cell_measurement_theta_max 27.10
_cell_measurement_theta_min 3.01
_cell_volume 6355(6)
_computing_cell_refinement CrystalClear
_computing_data_collection 'CrystalClear (Rigaku Corp., 2000)'
_computing_data_reduction CrystalClear
_computing_molecular_graphics 'CrystalStructure 4.0'
_computing_publication_material 'CrystalStructure 4.0 (Rigaku, 2010)'
_computing_structure_refinement 'CRYSTALS (Carruthers, et al., 1999)'
_computing_structure_solution SIR97
_diffrn_ambient_temperature 153
_diffrn_detector_area_resol_mean 7.314
_diffrn_measured_fraction_theta_full 0.992
_diffrn_measured_fraction_theta_max 0.992
_diffrn_measurement_device_type 'Rigaku Mercury70'
_diffrn_measurement_method \w
_diffrn_radiation_type 'Mo K\a'
_diffrn_radiation_wavelength 0.71070
_diffrn_reflns_av_R_equivalents 0.0670
_diffrn_reflns_limit_h_max 42
_diffrn_reflns_limit_h_min -42
_diffrn_reflns_limit_k_max 13
_diffrn_reflns_limit_k_min -15
_diffrn_reflns_limit_l_max 20
_diffrn_reflns_limit_l_min -19
_diffrn_reflns_number 28173
_diffrn_reflns_theta_full 27.10
_diffrn_reflns_theta_max 27.10
_diffrn_standards_number 0
_exptl_absorpt_coefficient_mu 0.245
_exptl_absorpt_correction_T_max 0.995
_exptl_absorpt_correction_T_min 0.944
_exptl_absorpt_correction_type multi-scan
_exptl_absorpt_process_details 'REQAB (Rigaku, 1998)'
_exptl_crystal_colour yellow
_exptl_crystal_density_diffrn 1.366
_exptl_crystal_density_method 'not measured'
_exptl_crystal_description platelet
_exptl_crystal_F_000 2720.00
_exptl_crystal_size_max 0.300
_exptl_crystal_size_mid 0.250
_exptl_crystal_size_min 0.020
_refine_diff_density_max 1.470
_refine_diff_density_min -0.712
_refine_ls_extinction_method none
_refine_ls_goodness_of_fit_ref 1.202
_refine_ls_hydrogen_treatment constr
_refine_ls_number_parameters 458
_refine_ls_number_reflns 6973
_refine_ls_R_factor_gt 0.0759
_refine_ls_shift/su_max 0.000
_refine_ls_structure_factor_coef Fsqd
_refine_ls_weighting_details 'w = 1/[0.0001Fo^2^ + 1.0000\s(Fo^2^)]/(4Fo^2^)'
_refine_ls_weighting_scheme calc
_refine_ls_wR_factor_ref 0.1462
_reflns_number_gt 3047
_reflns_number_total 6973
_reflns_threshold_expression F^2^>2.0\s(F^2^)
_cod_data_source_file c3cc49573f.txt
_cod_data_source_block '_060121tt'
_cod_database_code 7112191

loop_
_symmetry_equiv_pos_site_id
_symmetry_equiv_pos_as_xyz
1 +X,+Y,+Z
2 -X,+Y,1/2-Z
3 -X,-Y,-Z
4 +X,-Y,1/2+Z
5 1/2+X,1/2+Y,+Z
6 1/2-X,1/2+Y,1/2-Z
7 1/2-X,1/2-Y,-Z
8 1/2+X,1/2-Y,1/2+Z

loop_
_atom_site_label
_atom_site_type_symbol
_atom_site_fract_x
_atom_site_fract_y
_atom_site_fract_z
_atom_site_U_iso_or_equiv
_atom_site_adp_type
_atom_site_occupancy
_atom_site_symmetry_multiplicity
_atom_site_calc_flag
_atom_site_refinement_flags
Cl(1) Cl 0.08172(6) -0.33257(12) 0.27847(12) 0.1026(7) Uani 1.0 8 d .
Cl(2) Cl 0.01943(11) -0.3335(3) 0.1195(3) 0.1197(15) Uani 0.5000 8 d .
Cl(3) Cl 0.05302(16) -0.4135(3) 0.1348(3) 0.1333(18) Uani 0.5000 8 d .
O(1) O 0.17018(8) 0.1504(2) 0.19234(15) 0.0349(9) Uani 1.0 8 d .
O(2) O 0.18054(8) 0.0652(2) 0.25917(15) 0.0335(8) Uani 1.0 8 d .
N(1) N 0.20184(9) 0.4059(3) 0.1723(2) 0.0336(10) Uani 1.0 8 d .
N(2) N 0.18081(11) -0.2078(3) 0.2511(2) 0.0427(12) Uani 1.0 8 d .
C(1) C 0.08348(11) 0.2563(3) 0.3014(3) 0.0269(11) Uani 1.0 8 d .
C(2) C 0.07374(12) 0.3657(3) 0.3105(3) 0.0351(13) Uani 1.0 8 d .
C(3) C 0.03823(12) 0.3903(4) 0.3466(3) 0.0401(14) Uani 1.0 8 d .
C(4) C 0.01374(12) 0.3098(4) 0.3715(3) 0.0388(14) Uani 1.0 8 d .
C(5) C 0.02326(11) 0.1958(4) 0.3619(3) 0.0317(12) Uani 1.0 8 d .
C(6) C 0.00197(12) 0.1010(4) 0.3852(3) 0.0373(13) Uani 1.0 8 d .
C(7) C 0.01634(12) -0.0047(4) 0.3733(3) 0.0412(14) Uani 1.0 8 d .
C(8) C 0.05288(12) -0.0239(4) 0.3406(3) 0.0366(13) Uani 1.0 8 d .
C(9) C 0.07396(11) 0.0662(3) 0.3178(3) 0.0266(11) Uani 1.0 8 d .
C(10) C 0.05820(11) 0.1732(3) 0.3282(3) 0.0266(11) Uani 1.0 8 d .
C(11) C 0.11699(11) 0.1958(3) 0.2707(2) 0.0253(11) Uani 1.0 8 d .
C(12) C 0.11185(11) 0.0851(3) 0.2827(2) 0.0239(11) Uani 1.0 8 d .
C(13) C 0.15101(11) 0.2446(3) 0.2309(3) 0.0256(11) Uani 1.0 8 d .
C(14) C 0.13717(12) 0.3136(3) 0.1529(3) 0.0292(12) Uani 1.0 8 d .
C(15) C 0.09990(12) 0.2965(4) 0.1037(3) 0.0386(13) Uani 1.0 8 d .
C(16) C 0.08905(13) 0.3535(4) 0.0282(3) 0.0488(15) Uani 1.0 8 d .
C(17) C 0.11584(13) 0.4292(4) 0.0015(3) 0.0445(14) Uani 1.0 8 d .
C(18) C 0.15272(12) 0.4474(4) 0.0478(3) 0.0368(13) Uani 1.0 8 d .
C(19) C 0.16409(12) 0.3893(3) 0.1246(3) 0.0312(12) Uani 1.0 8 d .
C(20) C 0.20777(11) 0.3817(3) 0.2594(3) 0.0312(12) Uani 1.0 8 d .
C(21) C 0.23824(12) 0.4313(4) 0.3152(3) 0.0365(13) Uani 1.0 8 d .
C(22) C 0.24237(12) 0.4075(4) 0.4006(3) 0.0417(14) Uani 1.0 8 d .
C(23) C 0.21629(12) 0.3355(4) 0.4330(3) 0.0360(13) Uani 1.0 8 d .
C(24) C 0.18630(12) 0.2850(4) 0.3782(3) 0.0329(12) Uani 1.0 8 d .
C(25) C 0.18145(11) 0.3060(3) 0.2915(3) 0.0262(11) Uani 1.0 8 d .
C(26) C 0.23282(12) 0.4658(4) 0.1336(3) 0.0463(15) Uani 1.0 8 d .
C(27) C 0.14290(11) -0.0003(3) 0.2678(3) 0.0290(11) Uani 1.0 8 d .
C(28) C 0.13148(11) -0.0723(3) 0.1909(3) 0.0290(12) Uani 1.0 8 d .
C(29) C 0.10179(12) -0.0416(4) 0.1259(3) 0.0325(12) Uani 1.0 8 d .
C(30) C 0.09257(13) -0.1056(4) 0.0537(3) 0.0397(14) Uani 1.0 8 d .
C(31) C 0.11414(14) -0.2017(4) 0.0457(3) 0.0452(15) Uani 1.0 8 d .
C(32) C 0.14378(14) -0.2351(4) 0.1089(3) 0.0438(14) Uani 1.0 8 d .
C(33) C 0.15265(13) -0.1719(4) 0.1833(3) 0.0361(13) Uani 1.0 8 d .
C(34) C 0.17759(12) -0.1710(4) 0.3336(3) 0.0343(13) Uani 1.0 8 d .
C(35) C 0.19417(13) -0.2314(4) 0.4053(3) 0.0444(14) Uani 1.0 8 d .
C(36) C 0.19170(13) -0.1903(4) 0.4854(3) 0.0449(15) Uani 1.0 8 d .
C(37) C 0.17261(12) -0.0913(4) 0.4962(3) 0.0388(13) Uani 1.0 8 d .
C(38) C 0.15591(11) -0.0312(4) 0.4262(3) 0.0318(12) Uani 1.0 8 d .
C(39) C 0.15790(11) -0.0694(3) 0.3446(3) 0.0283(11) Uani 1.0 8 d .
C(40) C 0.20743(15) -0.3013(4) 0.2397(3) 0.0641(18) Uani 1.0 8 d .
C(41) C 0.0520 -0.2960 0.2000 0.300(8) Uani 1.0 8 d .
H(1) H 0.0903 0.4231 0.2930 0.0418(16) Uiso 1.0 8 calc R
H(2) H 0.0314 0.4663 0.3533 0.0482(17) Uiso 1.0 8 calc R
H(3) H -0.0097 0.3297 0.3953 0.0471(17) Uiso 1.0 8 calc R
H(4) H -0.0219 0.1107 0.4100 0.0448(16) Uiso 1.0 8 calc R
H(5) H 0.0010 -0.0669 0.3872 0.0497(17) Uiso 1.0 8 calc R
H(6) H 0.0625 -0.0975 0.3344 0.0438(16) Uiso 1.0 8 calc R
H(7) H 0.0817 0.2455 0.1235 0.0461(17) Uiso 1.0 8 calc R
H(8) H 0.0638 0.3398 -0.0049 0.0572(18) Uiso 1.0 8 calc R
H(9) H 0.1086 0.4696 -0.0497 0.0525(17) Uiso 1.0 8 calc R
H(10) H 0.1709 0.4993 0.0288 0.0445(17) Uiso 1.0 8 calc R
H(11) H 0.2559 0.4823 0.2936 0.0433(16) Uiso 1.0 8 calc R
H(12) H 0.2637 0.4404 0.4377 0.0489(17) Uiso 1.0 8 calc R
H(13) H 0.2189 0.3209 0.4922 0.0423(16) Uiso 1.0 8 calc R
H(14) H 0.1684 0.2351 0.4001 0.0396(16) Uiso 1.0 8 calc R
H(15) H 0.0875 0.0256 0.1316 0.0390 Uiso 1.0 8 calc R
H(16) H 0.0715 -0.0844 0.0106 0.0469 Uiso 1.0 8 calc R
H(17) H 0.1085 -0.2450 -0.0046 0.0543 Uiso 1.0 8 calc R
H(18) H 0.1585 -0.3013 0.1023 0.0528 Uiso 1.0 8 calc R
H(19) H 0.2066 -0.3014 0.3988 0.0525 Uiso 1.0 8 calc R
H(20) H 0.2034 -0.2313 0.5337 0.0530 Uiso 1.0 8 calc R
H(21) H 0.1713 -0.0640 0.5519 0.0462 Uiso 1.0 8 calc R
H(22) H 0.1426 0.0371 0.4337 0.0378 Uiso 1.0 8 calc R
H(23) H 0.2310 0.4457 0.0754 0.0569 Uiso 1.0 8 calc R
H(24) H 0.2290 0.5439 0.1382 0.0569 Uiso 1.0 8 calc R
H(25) H 0.2586 0.4461 0.1620 0.0569 Uiso 1.0 8 calc R
H(26) H 0.2339 -0.2832 0.2652 0.0777 Uiso 1.0 8 calc R
H(27) H 0.1986 -0.3663 0.2657 0.0776 Uiso 1.0 8 calc R
H(28) H 0.2074 -0.3145 0.1808 0.0776 Uiso 1.0 8 calc R

loop_
_atom_site_aniso_label
_atom_site_aniso_U_11
_atom_site_aniso_U_22
_atom_site_aniso_U_33
_atom_site_aniso_U_12
_atom_site_aniso_U_13
_atom_site_aniso_U_23
Cl(1) 0.1263(16) 0.0529(9) 0.1291(15) -0.0091(10) 0.0202(12) 0.0266(10)
Cl(2) 0.078(3) 0.089(3) 0.171(4) -0.042(2) -0.055(3) 0.062(3)
Cl(3) 0.208(5) 0.091(3) 0.108(3) -0.074(4) 0.048(4) -0.002(3)
O(1) 0.0418(18) 0.0316(16) 0.0314(16) 0.0048(14) 0.0056(14) 0.0059(13)
O(2) 0.0359(17) 0.0311(16) 0.0334(16) 0.0012(13) 0.0044(13) 0.0069(13)
N(1) 0.026(2) 0.037(2) 0.038(2) -0.0045(16) 0.0081(17) 0.0060(17)
N(2) 0.049(3) 0.039(3) 0.039(3) 0.0203(19) 0.0035(19) 0.0029(18)
C(1) 0.023(3) 0.033(3) 0.024(2) 0.0003(18) 0.0008(17) 0.0030(18)
C(2) 0.034(3) 0.031(3) 0.040(3) -0.000(2) 0.002(2) 0.001(2)
C(3) 0.042(3) 0.039(3) 0.039(3) 0.011(3) 0.006(3) -0.006(2)
C(4) 0.032(3) 0.047(3) 0.039(3) 0.007(3) 0.010(2) -0.001(3)
C(5) 0.027(3) 0.039(3) 0.028(3) -0.000(2) 0.0012(18) 0.000(2)
C(6) 0.025(3) 0.050(3) 0.037(3) -0.005(2) 0.0042(19) 0.000(3)
C(7) 0.037(3) 0.045(3) 0.043(3) -0.014(3) 0.008(3) 0.002(3)
C(8) 0.040(3) 0.033(3) 0.037(3) -0.001(2) 0.006(3) -0.002(2)
C(9) 0.024(3) 0.031(3) 0.024(2) 0.0000(18) 0.0016(18) 0.0016(18)
C(10) 0.026(3) 0.032(3) 0.022(2) -0.0004(19) 0.0024(17) -0.0005(18)
C(11) 0.020(2) 0.031(3) 0.023(2) -0.0031(18) 0.0009(17) 0.0023(18)
C(12) 0.022(2) 0.030(3) 0.0189(19) 0.0027(18) -0.0005(16) 0.0011(17)
C(13) 0.020(3) 0.027(2) 0.029(2) 0.0028(17) 0.0036(18) 0.0008(18)
C(14) 0.032(3) 0.028(3) 0.028(3) 0.0027(19) 0.0059(19) 0.0010(18)
C(15) 0.032(3) 0.049(3) 0.035(3) -0.001(3) 0.003(2) 0.012(3)
C(16) 0.032(3) 0.068(4) 0.043(3) -0.002(3) -0.007(3) 0.017(3)
C(17) 0.046(3) 0.051(3) 0.034(3) 0.008(3) -0.002(3) 0.014(3)
C(18) 0.039(3) 0.034(3) 0.038(3) 0.004(2) 0.009(3) 0.009(2)
C(19) 0.030(3) 0.034(3) 0.030(3) 0.004(2) 0.004(2) 0.0011(19)
C(20) 0.026(3) 0.031(3) 0.036(3) 0.0015(19) 0.002(2) 0.0001(19)
C(21) 0.028(3) 0.035(3) 0.045(3) -0.006(2) 0.001(2) -0.001(3)
C(22) 0.033(3) 0.046(3) 0.044(3) -0.002(3) -0.004(3) -0.010(3)
C(23) 0.035(3) 0.044(3) 0.027(3) 0.008(3) -0.003(2) -0.007(2)
C(24) 0.031(3) 0.038(3) 0.030(3) -0.003(2) 0.0045(19) -0.002(2)
C(25) 0.023(3) 0.026(2) 0.030(3) 0.0036(18) 0.0021(18) 0.0000(18)
C(26) 0.040(3) 0.049(3) 0.053(3) -0.002(3) 0.019(3) 0.007(3)
C(27) 0.029(3) 0.031(3) 0.027(3) 0.0003(19) 0.0043(19) 0.0046(19)
C(28) 0.031(3) 0.030(3) 0.026(3) 0.0001(19) 0.0045(19) -0.0006(19)
C(29) 0.036(3) 0.035(3) 0.026(3) 0.000(2) 0.0040(19) -0.0009(19)
C(30) 0.042(3) 0.044(3) 0.031(3) -0.011(3) -0.002(2) -0.000(2)
C(31) 0.062(4) 0.041(3) 0.032(3) -0.014(3) 0.006(3) -0.012(3)
C(32) 0.062(4) 0.029(3) 0.042(3) 0.000(3) 0.009(3) -0.009(3)
C(33) 0.047(3) 0.030(3) 0.032(3) -0.000(2) 0.007(2) -0.001(2)
C(34) 0.036(3) 0.036(3) 0.030(3) 0.001(2) 0.002(2) 0.005(2)
C(35) 0.044(3) 0.037(3) 0.050(3) 0.006(3) 0.000(3) 0.014(3)
C(36) 0.051(3) 0.044(3) 0.038(3) -0.007(3) -0.002(3) 0.017(3)
C(37) 0.041(3) 0.046(3) 0.029(3) -0.007(3) 0.001(2) 0.006(2)
C(38) 0.030(3) 0.036(3) 0.029(3) -0.0003(19) 0.0013(19) 0.0044(19)
C(39) 0.026(3) 0.029(3) 0.029(3) 0.0002(18) 0.0016(18) 0.0054(19)
C(40) 0.080(4) 0.042(3) 0.072(4) 0.021(3) 0.016(3) -0.004(3)
C(41) 0.44(3) 0.290(16) 0.137(10) -0.090(15) -0.082(12) 0.104(10)

loop_
_atom_type_symbol
_atom_type_description
_atom_type_scat_dispersion_real
_atom_type_scat_dispersion_imag
_atom_type_scat_source
C C 0.0033 0.0016
;
International Tables for Crystallography
(1992, Vol. C, Tables 4.2.6.8 and 6.1.1.4)
;
H H 0.0000 0.0000
;
International Tables for Crystallography
(1992, Vol. C, Table 6.1.1.4)
;
N N 0.0061 0.0033
;
International Tables for Crystallography
(1992, Vol. C, Tables 4.2.6.8 and 6.1.1.4)
;
O O 0.0106 0.0060
;
International Tables for Crystallography
(1992, Vol. C, Tables 4.2.6.8 and 6.1.1.4)
;
Cl Cl 0.1484 0.1585
;
International Tables for Crystallography
(1992, Vol. C, Tables 4.2.6.8 and 6.1.1.4)
;

loop_
_geom_angle_atom_site_label_1
_geom_angle_atom_site_label_2
_geom_angle_atom_site_label_3
_geom_angle
_geom_angle_publ_flag
Cl(3) Cl(2) C(41) 68.5(3) yes
Cl(2) Cl(3) C(41) 59.9(3) yes
O(2) O(1) C(13) 107.7(3) yes
O(1) O(2) C(27) 107.8(3) yes
C(19) N(1) C(20) 120.0(4) yes
C(19) N(1) C(26) 119.1(3) yes
C(20) N(1) C(26) 120.2(3) yes
C(33) N(2) C(34) 119.5(4) yes
C(33) N(2) C(40) 120.1(4) yes
C(34) N(2) C(40) 119.0(4) yes
C(2) C(1) C(10) 118.8(4) yes
C(2) C(1) C(11) 135.4(4) yes
C(10) C(1) C(11) 105.7(3) yes
C(1) C(2) C(3) 117.9(4) yes
C(2) C(3) C(4) 123.0(4) yes
C(3) C(4) C(5) 119.8(4) yes
C(4) C(5) C(6) 128.0(4) yes
C(4) C(5) C(10) 116.6(4) yes
C(6) C(5) C(10) 115.4(4) yes
C(5) C(6) C(7) 120.1(4) yes
C(6) C(7) C(8) 122.6(4) yes
C(7) C(8) C(9) 118.4(4) yes
C(8) C(9) C(10) 118.1(4) yes
C(8) C(9) C(12) 136.6(4) yes
C(10) C(9) C(12) 105.3(3) yes
C(1) C(10) C(5) 123.8(4) yes
C(1) C(10) C(9) 110.8(4) yes
C(5) C(10) C(9) 125.4(4) yes
C(1) C(11) C(12) 108.5(4) yes
C(1) C(11) C(13) 127.4(3) yes
C(12) C(11) C(13) 124.1(4) yes
C(9) C(12) C(11) 109.6(4) yes
C(9) C(12) C(27) 127.5(4) yes
C(11) C(12) C(27) 122.7(4) yes
O(1) C(13) C(11) 106.2(3) yes
O(1) C(13) C(14) 100.5(3) yes
O(1) C(13) C(25) 110.2(3) yes
C(11) C(13) C(14) 113.2(3) yes
C(11) C(13) C(25) 114.3(3) yes
C(14) C(13) C(25) 111.4(3) yes
C(13) C(14) C(15) 122.0(4) yes
C(13) C(14) C(19) 118.7(4) yes
C(15) C(14) C(19) 119.0(4) yes
C(14) C(15) C(16) 121.4(4) yes
C(15) C(16) C(17) 118.9(4) yes
C(16) C(17) C(18) 121.2(4) yes
C(17) C(18) C(19) 120.2(4) yes
N(1) C(19) C(14) 119.8(4) yes
N(1) C(19) C(18) 121.0(4) yes
C(14) C(19) C(18) 119.2(4) yes
N(1) C(20) C(21) 122.2(4) yes
N(1) C(20) C(25) 118.7(3) yes
C(21) C(20) C(25) 119.1(4) yes
C(20) C(21) C(22) 120.4(4) yes
C(21) C(22) C(23) 121.0(4) yes
C(22) C(23) C(24) 119.0(4) yes
C(23) C(24) C(25) 121.6(4) yes
C(13) C(25) C(20) 119.3(4) yes
C(13) C(25) C(24) 121.7(4) yes
C(20) C(25) C(24) 118.8(4) yes
O(2) C(27) C(12) 105.6(3) yes
O(2) C(27) C(28) 110.4(3) yes
O(2) C(27) C(39) 99.7(3) yes
C(12) C(27) C(28) 114.5(3) yes
C(12) C(27) C(39) 114.1(4) yes
C(28) C(27) C(39) 111.3(3) yes
C(27) C(28) C(29) 122.1(4) yes
C(27) C(28) C(33) 118.9(4) yes
C(29) C(28) C(33) 118.9(4) yes
C(28) C(29) C(30) 122.0(4) yes
C(29) C(30) C(31) 118.7(4) yes
C(30) C(31) C(32) 121.0(4) yes
C(31) C(32) C(33) 120.6(4) yes
N(2) C(33) C(28) 119.5(4) yes
N(2) C(33) C(32) 121.7(4) yes
C(28) C(33) C(32) 118.7(4) yes
N(2) C(34) C(35) 121.7(4) yes
N(2) C(34) C(39) 119.1(4) yes
C(35) C(34) C(39) 119.2(4) yes
C(34) C(35) C(36) 120.0(4) yes
C(35) C(36) C(37) 120.9(4) yes
C(36) C(37) C(38) 119.7(4) yes
C(37) C(38) C(39) 121.1(4) yes
C(27) C(39) C(34) 119.1(4) yes
C(27) C(39) C(38) 121.6(4) yes
C(34) C(39) C(38) 119.1(4) yes
Cl(1) C(41) Cl(2) 147.48(15) yes
Cl(1) C(41) Cl(3) 100.70(16) yes
Cl(2) C(41) Cl(3) 51.6(2) yes
C(1) C(2) H(1) 120.388 no
C(3) C(2) H(1) 121.673 no
C(2) C(3) H(2) 118.250 no
C(4) C(3) H(2) 118.748 no
C(3) C(4) H(3) 120.414 no
C(5) C(4) H(3) 119.774 no
C(5) C(6) H(4) 119.722 no
C(7) C(6) H(4) 120.193 no
C(6) C(7) H(5) 118.639 no
C(8) C(7) H(5) 118.802 no
C(7) C(8) H(6) 120.926 no
C(9) C(8) H(6) 120.659 no
C(14) C(15) H(7) 118.609 no
C(16) C(15) H(7) 119.951 no
C(15) C(16) H(8) 120.212 no
C(17) C(16) H(8) 120.875 no
C(16) C(17) H(9) 119.682 no
C(18) C(17) H(9) 119.097 no
C(17) C(18) H(10) 120.481 no
C(19) C(18) H(10) 119.298 no
C(20) C(21) H(11) 119.168 no
C(22) C(21) H(11) 120.457 no
C(21) C(22) H(12) 119.425 no
C(23) C(22) H(12) 119.535 no
C(22) C(23) H(13) 120.568 no
C(24) C(23) H(13) 120.396 no
C(23) C(24) H(14) 119.377 no
C(25) C(24) H(14) 119.027 no
N(1) C(26) H(23) 109.270 no
N(1) C(26) H(24) 109.732 no
N(1) C(26) H(25) 109.395 no
H(23) C(26) H(24) 109.474 no
H(23) C(26) H(25) 109.481 no
H(24) C(26) H(25) 109.476 no
C(28) C(29) H(15) 118.542 no
C(30) C(29) H(15) 119.461 no
C(29) C(30) H(16) 120.731 no
C(31) C(30) H(16) 120.516 no
C(30) C(31) H(17) 119.221 no
C(32) C(31) H(17) 119.806 no
C(31) C(32) H(18) 119.984 no
C(33) C(32) H(18) 119.458 no
C(34) C(35) H(19) 120.052 no
C(36) C(35) H(19) 119.938 no
C(35) C(36) H(20) 119.405 no
C(37) C(36) H(20) 119.677 no
C(36) C(37) H(21) 119.853 no
C(38) C(37) H(21) 120.394 no
C(37) C(38) H(22) 119.740 no
C(39) C(38) H(22) 119.177 no
N(2) C(40) H(26) 109.035 no
N(2) C(40) H(27) 109.961 no
N(2) C(40) H(28) 109.413 no
H(26) C(40) H(27) 109.472 no
H(26) C(40) H(28) 109.465 no
H(27) C(40) H(28) 109.480 no

loop_
_geom_bond_atom_site_label_1
_geom_bond_atom_site_label_2
_geom_bond_distance
_geom_bond_publ_flag
Cl(1) C(41) 1.5509(19) yes
Cl(2) Cl(3) 1.477(6) yes
Cl(2) C(41) 1.629(4) yes
Cl(3) C(41) 1.753(4) yes
O(1) O(2) 1.481(4) yes
O(1) C(13) 1.475(5) yes
O(2) C(27) 1.513(5) yes
N(1) C(19) 1.400(5) yes
N(1) C(20) 1.402(5) yes
N(1) C(26) 1.469(6) yes
N(2) C(33) 1.401(5) yes
N(2) C(34) 1.403(6) yes
N(2) C(40) 1.461(6) yes
C(1) C(2) 1.365(6) yes
C(1) C(10) 1.415(6) yes
C(1) C(11) 1.478(6) yes
C(2) C(3) 1.425(6) yes
C(3) C(4) 1.363(6) yes
C(4) C(5) 1.417(6) yes
C(5) C(6) 1.421(6) yes
C(5) C(10) 1.384(6) yes
C(6) C(7) 1.378(6) yes
C(7) C(8) 1.418(6) yes
C(8) C(9) 1.368(6) yes
C(9) C(10) 1.407(6) yes
C(9) C(12) 1.477(6) yes
C(11) C(12) 1.356(5) yes
C(11) C(13) 1.501(6) yes
C(12) C(27) 1.505(6) yes
C(13) C(14) 1.510(5) yes
C(13) C(25) 1.500(5) yes
C(14) C(15) 1.399(6) yes
C(14) C(19) 1.399(6) yes
C(15) C(16) 1.386(6) yes
C(16) C(17) 1.386(7) yes
C(17) C(18) 1.370(6) yes
C(18) C(19) 1.413(6) yes
C(20) C(21) 1.393(6) yes
C(20) C(25) 1.413(6) yes
C(21) C(22) 1.377(6) yes
C(22) C(23) 1.380(6) yes
C(23) C(24) 1.379(6) yes
C(24) C(25) 1.388(6) yes
C(27) C(28) 1.502(5) yes
C(27) C(39) 1.504(5) yes
C(28) C(29) 1.384(5) yes
C(28) C(33) 1.404(6) yes
C(29) C(30) 1.381(6) yes
C(30) C(31) 1.377(6) yes
C(31) C(32) 1.375(6) yes
C(32) C(33) 1.402(6) yes
C(34) C(35) 1.400(6) yes
C(34) C(39) 1.409(6) yes
C(35) C(36) 1.379(7) yes
C(36) C(37) 1.372(6) yes
C(37) C(38) 1.380(6) yes
C(38) C(39) 1.387(6) yes
C(2) H(1) 0.950 no
C(3) H(2) 0.950 no
C(4) H(3) 0.950 no
C(6) H(4) 0.950 no
C(7) H(5) 0.950 no
C(8) H(6) 0.950 no
C(15) H(7) 0.950 no
C(16) H(8) 0.950 no
C(17) H(9) 0.950 no
C(18) H(10) 0.950 no
C(21) H(11) 0.950 no
C(22) H(12) 0.950 no
C(23) H(13) 0.950 no
C(24) H(14) 0.950 no
C(26) H(23) 0.950 no
C(26) H(24) 0.950 no
C(26) H(25) 0.950 no
C(29) H(15) 0.950 no
C(30) H(16) 0.950 no
C(31) H(17) 0.950 no
C(32) H(18) 0.950 no
C(35) H(19) 0.950 no
C(36) H(20) 0.950 no
C(37) H(21) 0.950 no
C(38) H(22) 0.950 no
C(40) H(26) 0.950 no
C(40) H(27) 0.950 no
C(40) H(28) 0.950 no

loop_
_geom_contact_atom_site_label_1
_geom_contact_atom_site_label_2
_geom_contact_distance
_geom_contact_publ_flag
_geom_contact_site_symmetry_2
Cl(1) C(33) 3.563(5) no .
Cl(3) C(16) 3.566(7) no 1_545
O(1) C(36) 3.499(6) no 4_554
O(1) C(37) 3.210(5) no 4_554
O(2) C(21) 3.512(6) no 6_545
O(2) C(26) 3.384(5) no 6_545
N(2) C(21) 3.479(6) no 6_545
C(16) Cl(3) 3.566(7) no 1_565
C(18) C(36) 3.546(6) no 4_554
C(19) C(36) 3.468(6) no 4_554
C(20) C(40) 3.598(7) no 6_555
C(21) O(2) 3.512(6) no 6_555
C(21) N(2) 3.479(6) no 6_555
C(21) C(40) 3.530(6) no 1_565
C(21) C(40) 3.510(7) no 6_555
C(23) C(23) 3.543(6) no 7_556
C(26) O(2) 3.384(5) no 6_555
C(26) C(34) 3.408(6) no 6_555
C(26) C(35) 3.525(6) no 6_555
C(26) C(40) 3.432(6) no 1_565
C(30) C(38) 3.540(6) no 4_554
C(33) Cl(1) 3.563(5) no .
C(34) C(26) 3.408(6) no 6_545
C(35) C(26) 3.525(6) no 6_545
C(36) O(1) 3.499(6) no 4_555
C(36) C(18) 3.546(6) no 4_555
C(36) C(19) 3.468(6) no 4_555
C(37) O(1) 3.210(5) no 4_555
C(38) C(30) 3.540(6) no 4_555
C(40) C(20) 3.598(7) no 6_545
C(40) C(21) 3.530(6) no 1_545
C(40) C(21) 3.510(7) no 6_545
C(40) C(26) 3.432(6) no 1_545
Cl(1) H(1) 2.9507 no 1_545
Cl(1) H(2) 3.2647 no 1_545
Cl(1) H(6) 3.0521 no .
Cl(1) H(8) 3.5792 no 4_555
Cl(1) H(9) 3.2103 no 4_555
Cl(2) H(2) 3.0131 no 2_545
Cl(2) H(3) 3.5661 no 4_554
Cl(2) H(5) 3.2690 no 2_555
Cl(2) H(8) 3.1238 no 3_555
Cl(3) H(1) 3.2975 no 1_545
Cl(3) H(2) 3.2129 no 2_545
Cl(3) H(3) 3.4126 no 2_545
O(1) H(11) 3.1840 no 6_545
O(1) H(20) 3.0560 no 4_554
O(1) H(21) 2.4676 no 4_554
O(1) H(26) 3.3024 no 6_555
O(2) H(11) 2.5991 no 6_545
O(2) H(21) 3.2686 no 4_554
O(2) H(24) 3.2600 no 6_545
O(2) H(25) 2.6641 no 6_545
O(2) H(26) 3.4713 no 6_555
N(1) H(20) 3.0472 no 4_554
N(1) H(26) 3.1967 no 6_555
N(1) H(27) 3.1189 no 1_565
N(1) H(28) 3.3595 no 1_565
N(2) H(11) 3.2636 no 6_545
N(2) H(25) 2.9493 no 6_545
C(1) H(17) 3.0881 no 4_555
C(2) H(9) 3.0820 no 4_565
C(2) H(17) 3.3410 no 4_555
C(3) H(9) 3.1735 no 4_565
C(3) H(17) 3.5615 no 4_555
C(4) H(7) 3.3121 no 2_555
C(4) H(17) 3.5936 no 4_555
C(5) H(16) 2.9918 no 4_555
C(5) H(17) 3.3755 no 4_555
C(6) H(7) 3.2911 no 2_555
C(6) H(15) 3.1170 no 2_555
C(6) H(16) 2.8627 no 4_555
C(7) H(15) 3.5005 no 2_555
C(7) H(16) 2.8689 no 4_555
C(8) H(16) 2.9870 no 4_555
C(9) H(16) 3.0869 no 4_555
C(10) H(16) 3.0639 no 4_555
C(10) H(17) 3.0712 no 4_555
C(14) H(20) 3.2723 no 4_554
C(15) H(3) 3.0631 no 2_555
C(15) H(4) 3.4254 no 2_555
C(16) H(3) 3.0964 no 2_555
C(18) H(18) 3.1346 no 1_565
C(18) H(20) 3.1287 no 4_554
C(19) H(20) 2.8222 no 4_554
C(20) H(26) 2.8516 no 6_555
C(20) H(27) 3.0407 no 1_565
C(21) H(26) 3.5134 no 1_565
C(21) H(26) 3.0763 no 6_555
C(21) H(27) 2.8289 no 1_565
C(21) H(28) 3.4661 no 6_555
C(22) H(10) 3.5416 no 4_565
C(22) H(13) 3.3902 no 7_556
C(22) H(21) 3.4526 no 7_556
C(22) H(23) 3.3565 no 4_565
C(22) H(28) 3.4971 no 6_555
C(23) H(10) 3.0370 no 4_565
C(23) H(13) 2.9951 no 7_556
C(23) H(18) 3.5541 no 4_555
C(23) H(23) 3.4565 no 4_565
C(23) H(24) 3.5403 no 4_565
C(24) H(17) 3.4506 no 4_555
C(25) H(26) 3.2832 no 6_555
C(26) H(12) 3.5975 no 4_564
C(26) H(13) 3.3948 no 4_564
C(26) H(20) 3.3138 no 4_554
C(26) H(26) 3.5030 no 6_555
C(26) H(27) 3.2353 no 1_565
C(26) H(28) 2.9011 no 1_565
C(27) H(25) 3.4092 no 6_545
C(28) H(21) 3.1897 no 4_554
C(29) H(4) 3.2332 no 2_555
C(29) H(5) 3.4501 no 2_555
C(29) H(21) 3.0366 no 4_554
C(29) H(22) 3.5190 no 4_554
C(30) H(5) 3.4400 no 2_555
C(30) H(21) 3.3430 no 4_554
C(30) H(22) 2.8329 no 4_554
C(31) H(14) 3.1638 no 4_554
C(31) H(22) 2.9064 no 4_554
C(32) H(10) 3.5952 no 1_545
C(32) H(13) 3.4901 no 4_554
C(32) H(14) 3.5309 no 4_554
C(33) H(11) 3.5637 no 6_545
C(34) H(23) 3.5048 no 6_545
C(34) H(25) 2.5589 no 6_545
C(35) H(20) 3.4762 no 7_546
C(35) H(23) 3.2755 no 6_545
C(35) H(25) 2.9452 no 6_545
C(36) H(12) 3.4962 no 7_556
C(36) H(23) 3.5576 no 4_555
C(36) H(23) 3.3246 no 6_545
C(36) H(25) 3.4722 no 6_545
C(37) H(12) 2.8893 no 7_556
C(38) H(12) 3.4012 no 7_556
C(38) H(16) 3.5835 no 4_555
C(38) H(25) 3.3809 no 6_545
C(39) H(25) 2.8323 no 6_545
C(40) H(11) 3.1221 no 1_545
C(40) H(24) 2.6275 no 1_545
C(40) H(25) 3.4730 no 6_545
C(41) H(5) 3.4601 no 2_555
C(41) H(6) 3.1863 no .
H(1) Cl(1) 2.9507 no 1_565
H(1) Cl(3) 3.2975 no 1_565
H(1) H(9) 2.8051 no 4_565
H(2) Cl(1) 3.2647 no 1_565
H(2) Cl(2) 3.0131 no 2_565
H(2) Cl(3) 3.2129 no 2_565
H(2) H(8) 3.3174 no 4_565
H(2) H(9) 2.9340 no 4_565
H(3) Cl(2) 3.5661 no 4_555
H(3) Cl(3) 3.4126 no 2_565
H(3) C(15) 3.0631 no 2_555
H(3) C(16) 3.0964 no 2_555
H(3) H(7) 2.6021 no 2_555
H(3) H(8) 2.6917 no 2_555
H(4) C(15) 3.4254 no 2_555
H(4) C(29) 3.2332 no 2_555
H(4) H(5) 3.2477 no 3_556
H(4) H(7) 2.5766 no 2_555
H(4) H(8) 3.5208 no 2_555
H(4) H(15) 2.4360 no 2_555
H(4) H(16) 3.2290 no 2_555
H(4) H(16) 3.3389 no 4_555
H(5) Cl(2) 3.2690 no 2_555
H(5) C(29) 3.4501 no 2_555
H(5) C(30) 3.4400 no 2_555
H(5) C(41) 3.4601 no 2_555
H(5) H(4) 3.2477 no 3_556
H(5) H(15) 3.1527 no 2_555
H(5) H(16) 3.1195 no 2_555
H(5) H(16) 3.3876 no 4_555
H(6) Cl(1) 3.0521 no .
H(6) C(41) 3.1863 no .
H(6) H(16) 3.5313 no 4_555
H(7) C(4) 3.3121 no 2_555
H(7) C(6) 3.2911 no 2_555
H(7) H(3) 2.6021 no 2_555
H(7) H(4) 2.5766 no 2_555
H(8) Cl(1) 3.5792 no 4_554
H(8) Cl(2) 3.1238 no 3_555
H(8) H(2) 3.3174 no 4_564
H(8) H(3) 2.6917 no 2_555
H(8) H(4) 3.5208 no 2_555
H(9) Cl(1) 3.2103 no 4_554
H(9) C(2) 3.0820 no 4_564
H(9) C(3) 3.1735 no 4_564
H(9) H(1) 2.8051 no 4_564
H(9) H(2) 2.9340 no 4_564
H(9) H(17) 3.4979 no 1_565
H(10) C(22) 3.5416 no 4_564
H(10) C(23) 3.0370 no 4_564
H(10) C(32) 3.5952 no 1_565
H(10) H(13) 2.8029 no 4_564
H(10) H(18) 2.7191 no 1_565
H(10) H(19) 3.4690 no 4_554
H(10) H(20) 3.3934 no 4_554
H(10) H(28) 3.3937 no 1_565
H(11) O(1) 3.1840 no 6_555
H(11) O(2) 2.5991 no 6_555
H(11) N(2) 3.2636 no 6_555
H(11) C(33) 3.5637 no 6_555
H(11) C(40) 3.1221 no 1_565
H(11) H(21) 3.3657 no 7_556
H(11) H(26) 2.9274 no 1_565
H(11) H(26) 3.3502 no 6_555
H(11) H(27) 2.6421 no 1_565
H(11) H(28) 3.3190 no 1_565
H(12) C(26) 3.5975 no 4_565
H(12) C(36) 3.4962 no 7_556
H(12) C(37) 2.8893 no 7_556
H(12) C(38) 3.4012 no 7_556
H(12) H(13) 3.3510 no 7_556
H(12) H(21) 2.6271 no 7_556
H(12) H(22) 3.5235 no 7_556
H(12) H(23) 2.9216 no 4_565
H(12) H(24) 3.5487 no 4_565
H(13) C(22) 3.3902 no 7_556
H(13) C(23) 2.9951 no 7_556
H(13) C(26) 3.3948 no 4_565
H(13) C(32) 3.4901 no 4_555
H(13) H(10) 2.8029 no 4_565
H(13) H(12) 3.3510 no 7_556
H(13) H(13) 2.6816 no 7_556
H(13) H(18) 2.8674 no 4_555
H(13) H(23) 3.0980 no 4_565
H(13) H(24) 2.8126 no 4_565
H(13) H(28) 3.0776 no 4_555
H(14) C(31) 3.1638 no 4_555
H(14) C(32) 3.5309 no 4_555
H(14) H(17) 2.6851 no 4_555
H(14) H(18) 3.3720 no 4_555
H(15) C(6) 3.1170 no 2_555
H(15) C(7) 3.5005 no 2_555
H(15) H(4) 2.4360 no 2_555
H(15) H(5) 3.1527 no 2_555
H(15) H(21) 3.2806 no 4_554
H(16) C(5) 2.9918 no 4_554
H(16) C(6) 2.8627 no 4_554
H(16) C(7) 2.8689 no 4_554
H(16) C(8) 2.9870 no 4_554
H(16) C(9) 3.0869 no 4_554
H(16) C(10) 3.0639 no 4_554
H(16) C(38) 3.5835 no 4_554
H(16) H(4) 3.2290 no 2_555
H(16) H(4) 3.3389 no 4_554
H(16) H(5) 3.1195 no 2_555
H(16) H(5) 3.3876 no 4_554
H(16) H(6) 3.5313 no 4_554
H(16) H(22) 2.8881 no 4_554
H(17) C(1) 3.0881 no 4_554
H(17) C(2) 3.3410 no 4_554
H(17) C(3) 3.5614 no 4_554
H(17) C(4) 3.5936 no 4_554
H(17) C(5) 3.3755 no 4_554
H(17) C(10) 3.0712 no 4_554
H(17) C(24) 3.4506 no 4_554
H(17) H(9) 3.4979 no 1_545
H(17) H(14) 2.6851 no 4_554
H(17) H(22) 2.9667 no 4_554
H(18) C(18) 3.1346 no 1_545
H(18) C(23) 3.5541 no 4_554
H(18) H(10) 2.7191 no 1_545
H(18) H(13) 2.8674 no 4_554
H(18) H(14) 3.3720 no 4_554
H(18) H(24) 3.0021 no 1_545
H(19) H(10) 3.4690 no 4_555
H(19) H(20) 3.0942 no 7_546
H(19) H(23) 3.3050 no 4_555
H(19) H(25) 3.3822 no 6_545
H(20) O(1) 3.0560 no 4_555
H(20) N(1) 3.0472 no 4_555
H(20) C(14) 3.2723 no 4_555
H(20) C(18) 3.1287 no 4_555
H(20) C(19) 2.8222 no 4_555
H(20) C(26) 3.3138 no 4_555
H(20) C(35) 3.4762 no 7_546
H(20) H(10) 3.3934 no 4_555
H(20) H(19) 3.0942 no 7_546
H(20) H(20) 3.4763 no 7_546
H(20) H(23) 2.7832 no 4_555
H(20) H(26) 3.5850 no 7_546
H(21) O(1) 2.4676 no 4_555
H(21) O(2) 3.2686 no 4_555
H(21) C(22) 3.4526 no 7_556
H(21) C(28) 3.1897 no 4_555
H(21) C(29) 3.0366 no 4_555
H(21) C(30) 3.3430 no 4_555
H(21) H(11) 3.3657 no 7_556
H(21) H(12) 2.6271 no 7_556
H(21) H(15) 3.2806 no 4_555
H(22) C(29) 3.5190 no 4_555
H(22) C(30) 2.8329 no 4_555
H(22) C(31) 2.9064 no 4_555
H(22) H(12) 3.5235 no 7_556
H(22) H(16) 2.8881 no 4_555
H(22) H(17) 2.9667 no 4_555
H(23) C(22) 3.3565 no 4_564
H(23) C(23) 3.4565 no 4_564
H(23) C(34) 3.5048 no 6_555
H(23) C(35) 3.2755 no 6_555
H(23) C(36) 3.5576 no 4_554
H(23) C(36) 3.3246 no 6_555
H(23) H(12) 2.9216 no 4_564
H(23) H(13) 3.0980 no 4_564
H(23) H(19) 3.3050 no 4_554
H(23) H(20) 2.7832 no 4_554
H(23) H(28) 3.4753 no 1_565
H(24) O(2) 3.2600 no 6_555
H(24) C(23) 3.5403 no 4_564
H(24) C(40) 2.6275 no 1_565
H(24) H(12) 3.5487 no 4_564
H(24) H(13) 2.8126 no 4_564
H(24) H(18) 3.0021 no 1_565
H(24) H(26) 2.8833 no 1_565
H(24) H(27) 2.6254 no 1_565
H(24) H(28) 2.0015 no 1_565
H(25) O(2) 2.6641 no 6_555
H(25) N(2) 2.9493 no 6_555
H(25) C(27) 3.4092 no 6_555
H(25) C(34) 2.5589 no 6_555
H(25) C(35) 2.9452 no 6_555
H(25) C(36) 3.4722 no 6_555
H(25) C(38) 3.3809 no 6_555
H(25) C(39) 2.8323 no 6_555
H(25) C(40) 3.4730 no 6_555
H(25) H(19) 3.3822 no 6_555
H(25) H(26) 2.9819 no 6_555
H(25) H(27) 3.5738 no 1_565
H(25) H(28) 3.3818 no 1_565
H(26) O(1) 3.3024 no 6_545
H(26) O(2) 3.4713 no 6_545
H(26) N(1) 3.1967 no 6_545
H(26) C(20) 2.8516 no 6_545
H(26) C(21) 3.5134 no 1_545
H(26) C(21) 3.0763 no 6_545
H(26) C(25) 3.2832 no 6_545
H(26) C(26) 3.5030 no 6_545
H(26) H(11) 2.9274 no 1_545
H(26) H(11) 3.3502 no 6_545
H(26) H(20) 3.5850 no 7_546
H(26) H(24) 2.8833 no 1_545
H(26) H(25) 2.9819 no 6_545
H(27) N(1) 3.1189 no 1_545
H(27) C(20) 3.0407 no 1_545
H(27) C(21) 2.8289 no 1_545
H(27) C(26) 3.2353 no 1_545
H(27) H(11) 2.6421 no 1_545
H(27) H(24) 2.6254 no 1_545
H(27) H(25) 3.5738 no 1_545
H(28) N(1) 3.3595 no 1_545
H(28) C(21) 3.4661 no 6_545
H(28) C(22) 3.4971 no 6_545
H(28) C(26) 2.9011 no 1_545
H(28) H(10) 3.3937 no 1_545
H(28) H(11) 3.3190 no 1_545
H(28) H(13) 3.0776 no 4_554
H(28) H(23) 3.4753 no 1_545
H(28) H(24) 2.0015 no 1_545
H(28) H(25) 3.3818 no 1_545

loop_
_geom_torsion_atom_site_label_1
_geom_torsion_atom_site_label_2
_geom_torsion_atom_site_label_3
_geom_torsion_atom_site_label_4
_geom_torsion
_geom_torsion_publ_flag
Cl(3) Cl(2) C(41) Cl(1) -36.7(4) no
Cl(3) Cl(2) C(41) Cl(3) 0.0(2) no
C(41) Cl(2) Cl(3) C(41) 0.000(12) no
Cl(2) Cl(3) C(41) Cl(1) 160.9(2) no
Cl(2) Cl(3) C(41) Cl(2) 0.00(19) no
O(2) O(1) C(13) C(11) -53.9(3) no
O(2) O(1) C(13) C(14) -172.0(2) no
O(2) O(1) C(13) C(25) 70.4(3) no
C(13) O(1) O(2) C(27) 80.4(3) no
O(1) O(2) C(27) C(12) -54.1(3) no
O(1) O(2) C(27) C(28) 70.1(3) no
O(1) O(2) C(27) C(39) -172.6(2) no
C(19) N(1) C(20) C(21) -156.4(3) no
C(19) N(1) C(20) C(25) 22.4(5) no
C(20) N(1) C(19) C(14) -23.3(5) no
C(20) N(1) C(19) C(18) 157.0(3) no
C(26) N(1) C(19) C(14) 166.7(3) no
C(26) N(1) C(19) C(18) -12.9(5) no
C(26) N(1) C(20) C(21) 13.4(5) no
C(26) N(1) C(20) C(25) -167.8(3) no
C(33) N(2) C(34) C(35) 156.3(4) no
C(33) N(2) C(34) C(39) -25.1(6) no
C(34) N(2) C(33) C(28) 23.4(6) no
C(34) N(2) C(33) C(32) -154.1(4) no
C(40) N(2) C(33) C(28) -170.5(4) no
C(40) N(2) C(33) C(32) 12.1(6) no
C(40) N(2) C(34) C(35) -10.0(6) no
C(40) N(2) C(34) C(39) 168.7(4) no
C(2) C(1) C(10) C(5) 1.5(5) no
C(2) C(1) C(10) C(9) -177.1(3) no
C(10) C(1) C(2) C(3) -0.3(5) no
C(2) C(1) C(11) C(12) 175.3(4) no
C(2) C(1) C(11) C(13) -6.1(6) no
C(11) C(1) C(2) C(3) -177.7(4) no
C(10) C(1) C(11) C(12) -2.3(4) no
C(10) C(1) C(11) C(13) 176.3(3) no
C(11) C(1) C(10) C(5) 179.6(3) no
C(11) C(1) C(10) C(9) 1.0(4) no
C(1) C(2) C(3) C(4) -0.4(6) no
C(2) C(3) C(4) C(5) -0.0(6) no
C(3) C(4) C(5) C(6) 178.9(3) no
C(3) C(4) C(5) C(10) 1.1(5) no
C(4) C(5) C(6) C(7) -178.2(4) no
C(4) C(5) C(10) C(1) -1.9(5) no
C(4) C(5) C(10) C(9) 176.5(3) no
C(6) C(5) C(10) C(1) -180.0(3) no
C(6) C(5) C(10) C(9) -1.5(5) no
C(10) C(5) C(6) C(7) -0.4(5) no
C(5) C(6) C(7) C(8) 2.1(6) no
C(6) C(7) C(8) C(9) -1.9(6) no
C(7) C(8) C(9) C(10) 0.1(5) no
C(7) C(8) C(9) C(12) 179.7(4) no
C(8) C(9) C(10) C(1) -179.7(3) no
C(8) C(9) C(10) C(5) 1.7(5) no
C(8) C(9) C(12) C(11) 178.3(4) no
C(8) C(9) C(12) C(27) -6.4(7) no
C(10) C(9) C(12) C(11) -2.1(4) no
C(10) C(9) C(12) C(27) 173.3(3) no
C(12) C(9) C(10) C(1) 0.6(4) no
C(12) C(9) C(10) C(5) -178.0(3) no
C(1) C(11) C(12) C(9) 2.7(4) no
C(1) C(11) C(12) C(27) -172.9(3) no
C(1) C(11) C(13) O(1) -166.0(3) no
C(1) C(11) C(13) C(14) -56.7(5) no
C(1) C(11) C(13) C(25) 72.3(4) no
C(12) C(11) C(13) O(1) 12.4(5) no
C(12) C(11) C(13) C(14) 121.8(4) no
C(12) C(11) C(13) C(25) -109.3(4) no
C(13) C(11) C(12) C(9) -176.0(3) no
C(13) C(11) C(12) C(27) 8.4(5) no
C(9) C(12) C(27) O(2) -162.0(3) no
C(9) C(12) C(27) C(28) 76.4(5) no
C(9) C(12) C(27) C(39) -53.6(5) no
C(11) C(12) C(27) O(2) 12.7(5) no
C(11) C(12) C(27) C(28) -108.9(4) no
C(11) C(12) C(27) C(39) 121.2(4) no
O(1) C(13) C(14) C(15) 87.8(4) no
O(1) C(13) C(14) C(19) -85.8(4) no
O(1) C(13) C(25) C(20) 78.9(4) no
O(1) C(13) C(25) C(24) -96.8(4) no
C(11) C(13) C(14) C(15) -25.0(5) no
C(11) C(13) C(14) C(19) 161.4(3) no
C(11) C(13) C(25) C(20) -161.6(3) no
C(11) C(13) C(25) C(24) 22.8(5) no
C(14) C(13) C(25) C(20) -31.7(5) no
C(14) C(13) C(25) C(24) 152.6(3) no
C(25) C(13) C(14) C(15) -155.5(3) no
C(25) C(13) C(14) C(19) 30.9(5) no
C(13) C(14) C(15) C(16) -174.1(3) no
C(13) C(14) C(19) N(1) -5.0(6) no
C(13) C(14) C(19) C(18) 174.7(3) no
C(15) C(14) C(19) N(1) -178.8(4) no
C(15) C(14) C(19) C(18) 0.9(6) no
C(19) C(14) C(15) C(16) -0.5(6) no
C(14) C(15) C(16) C(17) -0.2(6) no
C(15) C(16) C(17) C(18) 0.7(7) no
C(16) C(17) C(18) C(19) -0.4(7) no
C(17) C(18) C(19) N(1) 179.3(4) no
C(17) C(18) C(19) C(14) -0.4(6) no
N(1) C(20) C(21) C(22) 178.3(3) no
N(1) C(20) C(25) C(13) 6.6(5) no
N(1) C(20) C(25) C(24) -177.6(3) no
C(21) C(20) C(25) C(13) -174.5(3) no
C(21) C(20) C(25) C(24) 1.3(6) no
C(25) C(20) C(21) C(22) -0.6(6) no
C(20) C(21) C(22) C(23) -0.8(6) no
C(21) C(22) C(23) C(24) 1.5(6) no
C(22) C(23) C(24) C(25) -0.8(6) no
C(23) C(24) C(25) C(13) 175.1(4) no
C(23) C(24) C(25) C(20) -0.6(6) no
O(2) C(27) C(28) C(29) -99.8(4) no
O(2) C(27) C(28) C(33) 77.7(4) no
O(2) C(27) C(39) C(34) -86.2(4) no
O(2) C(27) C(39) C(38) 88.2(4) no
C(12) C(27) C(28) C(29) 19.1(5) no
C(12) C(27) C(28) C(33) -163.3(3) no
C(12) C(27) C(39) C(34) 161.8(3) no
C(12) C(27) C(39) C(38) -23.8(5) no
C(28) C(27) C(39) C(34) 30.3(5) no
C(28) C(27) C(39) C(38) -155.3(3) no
C(39) C(27) C(28) C(29) 150.4(4) no
C(39) C(27) C(28) C(33) -32.0(5) no
C(27) C(28) C(29) C(30) 177.1(4) no
C(27) C(28) C(33) N(2) 6.8(6) no
C(27) C(28) C(33) C(32) -175.7(4) no
C(29) C(28) C(33) N(2) -175.6(4) no
C(29) C(28) C(33) C(32) 1.9(6) no
C(33) C(28) C(29) C(30) -0.5(6) no
C(28) C(29) C(30) C(31) -1.2(6) no
C(29) C(30) C(31) C(32) 1.3(7) no
C(30) C(31) C(32) C(33) 0.2(7) no
C(31) C(32) C(33) N(2) 175.6(4) no
C(31) C(32) C(33) C(28) -1.8(7) no
N(2) C(34) C(35) C(36) 177.6(4) no
N(2) C(34) C(39) C(27) -3.3(6) no
N(2) C(34) C(39) C(38) -177.9(3) no
C(35) C(34) C(39) C(27) 175.3(4) no
C(35) C(34) C(39) C(38) 0.8(6) no
C(39) C(34) C(35) C(36) -1.1(6) no
C(34) C(35) C(36) C(37) 1.0(7) no
C(35) C(36) C(37) C(38) -0.6(7) no
C(36) C(37) C(38) C(39) 0.3(6) no
C(37) C(38) C(39) C(27) -174.8(4) no
C(37) C(38) C(39) C(34) -0.4(6) no
